data_7157146
loop_
_publ_author_name
'Heron, Bernard Mark'
'Aiken, Stuart'
'Gabbutt, Christopher'
'Rice, Craig'
'Zonidis, Dimitrios'

_publ_section_title
;
 Synthesis and Photochromism of Some Mono and Bis(Thienyl) Substituted
 Oxathiine 2,2-dioxides
;
_journal_name_full 'Organic &amp; Biomolecular Chemistry'
_journal_paper_doi 10.1039/C9OB02128K
_journal_year 2019
_chemical_formula_moiety 'C26 H32 N O3.50 S3'
_chemical_formula_sum 'C26 H32 N O3.5 S3'
_chemical_formula_weight 510.70
_space_group_crystal_system triclinic
_space_group_IT_number 2
_space_group_name_Hall '-P 1'
_space_group_name_H-M_alt 'P -1'
_symmetry_space_group_name_Hall '-P 1'
_symmetry_space_group_name_H-M 'P -1'
_atom_sites_solution_hydrogens geom
_audit_creation_method SHELXL-2017/1
_audit_update_record
;
2019-03-25 deposited with the CCDC.    2019-10-10 downloaded from the CCDC.
;
_cell_angle_alpha 113.322(17)
_cell_angle_beta 109.14(2)
_cell_angle_gamma 90.79(2)
_cell_formula_units_Z 2
_cell_length_a 9.869(5)
_cell_length_b 11.897(5)
_cell_length_c 13.181(5)
_cell_measurement_reflns_used 7588
_cell_measurement_temperature 150(2)
_cell_measurement_theta_max 30.41
_cell_measurement_theta_min 2.22
_cell_volume 1324.1(10)
_computing_cell_refinement 'Bruker SAINT'
_computing_data_collection 'Bruker APEX2'
_computing_data_reduction 'Bruker SAINT'
_computing_molecular_graphics 'Bruker SHELXTL'
_computing_publication_material 'Bruker SHELXTL'
_computing_structure_refinement 'SHELXL-2014 (Sheldrick 2014)'
_computing_structure_solution 'SHELXS-97 (Sheldrick 2008)'
_diffrn_ambient_temperature 150(2)
_diffrn_measured_fraction_theta_full 0.997
_diffrn_measured_fraction_theta_max 0.990
_diffrn_measurement_device_type 'Bruker APEX-II CCD'
_diffrn_measurement_method '\f and \w scans'
_diffrn_radiation_type MoK\a
_diffrn_radiation_wavelength 0.71073
_diffrn_reflns_av_R_equivalents 0.0392
_diffrn_reflns_av_unetI/netI 0.0573
_diffrn_reflns_Laue_measured_fraction_full 0.997
_diffrn_reflns_Laue_measured_fraction_max 0.990
_diffrn_reflns_limit_h_max 14
_diffrn_reflns_limit_h_min -14
_diffrn_reflns_limit_k_max 16
_diffrn_reflns_limit_k_min -16
_diffrn_reflns_limit_l_max 18
_diffrn_reflns_limit_l_min -18
_diffrn_reflns_number 19176
_diffrn_reflns_point_group_measured_fraction_full 0.997
_diffrn_reflns_point_group_measured_fraction_max 0.990
_diffrn_reflns_theta_full 25.242
_diffrn_reflns_theta_max 30.533
_diffrn_reflns_theta_min 2.215
_exptl_absorpt_coefficient_mu 0.309
_exptl_absorpt_correction_T_max 0.89
_exptl_absorpt_correction_T_min 0.71
_exptl_absorpt_correction_type multi-scan
_exptl_absorpt_process_details sadabs
_exptl_crystal_colour colourless
_exptl_crystal_density_diffrn 1.281
_exptl_crystal_description plate
_exptl_crystal_F_000 542
_exptl_crystal_recrystallization_method 'Re-crystallisation from solvent'
_exptl_crystal_size_max 0.21
_exptl_crystal_size_mid 0.17
_exptl_crystal_size_min 0.04
_refine_diff_density_max 0.823
_refine_diff_density_min -1.120
_refine_diff_density_rms 0.080
_refine_ls_extinction_method none
_refine_ls_goodness_of_fit_ref 1.027
_refine_ls_hydrogen_treatment constr
_refine_ls_matrix_type full
_refine_ls_number_parameters 331
_refine_ls_number_reflns 8011
_refine_ls_number_restraints 54
_refine_ls_restrained_S_all 1.046
_refine_ls_R_factor_all 0.0778
_refine_ls_R_factor_gt 0.0519
_refine_ls_shift/su_max 0.001
_refine_ls_shift/su_mean 0.000
_refine_ls_structure_factor_coef Fsqd
_refine_ls_weighting_details 'w=1/[\s^2^(Fo^2^)+(0.0674P)^2^+0.7738P] where P=(Fo^2^+2Fc^2^)/3'
_refine_ls_weighting_scheme calc
_refine_ls_wR_factor_gt 0.1309
_refine_ls_wR_factor_ref 0.1481
_reflns_Friedel_coverage 0.000
_reflns_number_gt 5853
_reflns_number_total 8011
_reflns_threshold_expression 'I > 2\s(I)'
_cod_data_source_file c9ob02128k2.cif
_cod_data_source_block ColourChem_DZ050_0m_a
_cod_original_formula_sum 'C26 H32 N O3.50 S3'
_cod_database_code 7157146
_shelx_shelxl_version_number 2017/1
_shelx_space_group_comment
;
The symmetry employed for this shelxl refinement is uniquely defined
by the following loop, which should always be used as a source of
symmetry information in preference to the above space-group names.
They are only intended as comments.
;

loop_
_space_group_symop_operation_xyz
'x, y, z'
'-x, -y, -z'

loop_
_atom_site_label
_atom_site_type_symbol
_atom_site_fract_x
_atom_site_fract_y
_atom_site_fract_z
_atom_site_U_iso_or_equiv
_atom_site_adp_type
_atom_site_occupancy
_atom_site_site_symmetry_order
_atom_site_calc_flag
_atom_site_refinement_flags_posn
_atom_site_refinement_flags_adp
_atom_site_refinement_flags_occupancy
_atom_site_disorder_assembly
_atom_site_disorder_group
S1 S 0.58497(5) 0.65186(4) 0.95084(4) 0.02065(11) Uani 1 1 d . . . . .
S2 S 0.71976(6) 0.11741(5) 0.72467(5) 0.03134(14) Uani 1 1 d . . . . .
S3 S 0.45247(7) 0.28499(6) 0.39467(5) 0.03238(14) Uani 1 1 d . . . . .
N1 N 0.18994(18) 0.49473(16) 0.69851(15) 0.0249(3) Uani 1 1 d . . . . .
O1 O 0.63090(16) 0.71421(13) 1.07697(12) 0.0282(3) Uani 1 1 d . . . . .
O2 O 0.66356(15) 0.68777(13) 0.89138(13) 0.0262(3) Uani 1 1 d . . . . .
O3 O 0.58845(15) 0.50804(12) 0.92290(11) 0.0215(3) Uani 1 1 d . . . . .
O4 O 0.000000 1.000000 0.500000 0.0999(12) Uani 1 2 d S U P . .
C1 C 0.5418(2) 0.42454(17) 0.80027(16) 0.0189(3) Uani 1 1 d . . . . .
C2 C 0.4346(2) 0.44505(16) 0.71872(16) 0.0183(3) Uani 1 1 d . . . . .
C3 C 0.3444(2) 0.54895(17) 0.74791(16) 0.0185(3) Uani 1 1 d . . . . .
H3 H 0.355190 0.598993 0.704559 0.022 Uiso 1 1 calc R U . . .
C4 C 0.3951(2) 0.64121(17) 0.88189(16) 0.0188(3) Uani 1 1 d . . . . .
H4 H 0.346333 0.604571 0.919995 0.023 Uiso 1 1 calc R U . . .
C5 C 0.6310(2) 0.32586(18) 0.78573(17) 0.0203(4) Uani 1 1 d . . . . .
C6 C 0.5781(2) 0.20119(18) 0.71780(18) 0.0241(4) Uani 1 1 d . . . . .
C7 C 0.4254(3) 0.1345(2) 0.6457(2) 0.0351(5) Uani 1 1 d . . . . .
H7A H 0.359081 0.181235 0.681054 0.053 Uiso 1 1 calc R U . . .
H7B H 0.417357 0.051567 0.644126 0.053 Uiso 1 1 calc R U . . .
H7C H 0.399728 0.126876 0.564576 0.053 Uiso 1 1 calc R U . . .
C8 C 0.7857(2) 0.3507(2) 0.84509(18) 0.0255(4) Uani 1 1 d . . . . .
H8 H 0.838815 0.431910 0.896664 0.031 Uiso 1 1 calc R U . . .
C9 C 0.8497(2) 0.2475(2) 0.8209(2) 0.0294(4) Uani 1 1 d . . . . .
C10 C 0.4091(2) 0.37510(17) 0.59032(16) 0.0194(3) Uani 1 1 d . . . . .
C11 C 0.2713(2) 0.31163(17) 0.49818(17) 0.0227(4) Uani 1 1 d . . . . .
H11 H 0.183973 0.307700 0.513218 0.027 Uiso 1 1 calc R U . . .
C12 C 0.2762(2) 0.25759(19) 0.38751(18) 0.0273(4) Uani 1 1 d . . . . .
C13 C 0.1559(3) 0.1857(2) 0.27035(19) 0.0380(5) Uani 1 1 d . . . . .
H13A H 0.063614 0.181144 0.282579 0.057 Uiso 1 1 calc R U . . .
H13B H 0.176142 0.101618 0.233572 0.057 Uiso 1 1 calc R U . . .
H13C H 0.149398 0.227339 0.218345 0.057 Uiso 1 1 calc R U . . .
C14 C 0.5186(2) 0.37100(19) 0.54645(17) 0.0244(4) Uani 1 1 d . . . . .
C15 C 0.6753(2) 0.4298(2) 0.6086(2) 0.0309(5) Uani 1 1 d . . . . .
H15A H 0.688418 0.498572 0.684986 0.046 Uiso 1 1 calc R U . . .
H15B H 0.705572 0.461257 0.559617 0.046 Uiso 1 1 calc R U . . .
H15C H 0.734639 0.367943 0.621777 0.046 Uiso 1 1 calc R U . . .
C16 C 0.3527(2) 0.76848(17) 0.90341(16) 0.0208(4) Uani 1 1 d . . . . .
C17 C 0.3926(2) 0.84106(19) 0.85351(18) 0.0272(4) Uani 1 1 d . . . . .
H17 H 0.451209 0.812228 0.806788 0.033 Uiso 1 1 calc R U . . .
C18 C 0.3475(3) 0.9552(2) 0.8716(2) 0.0337(5) Uani 1 1 d . . . . .
H18 H 0.375911 1.004620 0.838022 0.040 Uiso 1 1 calc R U . . .
C19 C 0.2607(3) 0.9968(2) 0.9387(2) 0.0377(6) Uani 1 1 d . . . . .
H19 H 0.227627 1.073911 0.949718 0.045 Uiso 1 1 calc R U . . .
C20 C 0.2224(3) 0.9260(2) 0.9895(2) 0.0383(5) Uani 1 1 d . . . . .
H20 H 0.163901 0.955242 1.036257 0.046 Uiso 1 1 calc R U . . .
C21 C 0.2685(2) 0.8122(2) 0.97313(19) 0.0293(4) Uani 1 1 d . . . . .
H21 H 0.242706 0.764590 1.009296 0.035 Uiso 1 1 calc R U . . .
C22 C 0.1473(3) 0.4331(2) 0.7615(2) 0.0370(5) Uani 1 1 d . . . . .
H22A H 0.140287 0.495478 0.834460 0.056 Uiso 1 1 calc R U . . .
H22B H 0.220112 0.382566 0.781381 0.056 Uiso 1 1 calc R U . . .
H22C H 0.052604 0.379683 0.711119 0.056 Uiso 1 1 calc R U . . .
C23 C 0.0886(3) 0.5751(2) 0.6693(2) 0.0424(6) Uani 1 1 d . . . . .
H23A H -0.007849 0.525355 0.617609 0.064 Uiso 1 1 calc R U . . .
H23B H 0.122899 0.615740 0.628433 0.064 Uiso 1 1 calc R U . . .
H23C H 0.082606 0.638272 0.742370 0.064 Uiso 1 1 calc R U . . .
C24 C 0.0814(8) 0.9418(7) 0.5821(7) 0.0723(13) Uani 0.539(6) 1 d . U P A 2
H24A H 0.158021 1.008077 0.650498 0.087 Uiso 0.539(6) 1 calc R U P A 2
H24B H 0.011832 0.919226 0.613309 0.087 Uiso 0.539(6) 1 calc R U P A 2
C25 C 0.1477(18) 0.8383(15) 0.5427(12) 0.074(2) Uani 0.539(6) 1 d . U P A 2
H25A H 0.073742 0.768006 0.479350 0.111 Uiso 0.539(6) 1 calc R U P A 2
H25B H 0.196854 0.816939 0.608796 0.111 Uiso 0.539(6) 1 calc R U P A 2
H25C H 0.219113 0.857411 0.512348 0.111 Uiso 0.539(6) 1 calc R U P A 2
C26 C 0.0542(10) 0.8944(8) 0.4716(8) 0.0731(13) Uani 0.461(6) 1 d . U P A 1
H26A H 0.125916 0.903642 0.436469 0.088 Uiso 0.461(6) 1 calc R U P A 1
H26B H -0.026511 0.828626 0.407361 0.088 Uiso 0.461(6) 1 calc R U P A 1
C27 C 0.1281(19) 0.8432(19) 0.5630(14) 0.069(2) Uani 0.461(6) 1 d . U P A 1
H27A H 0.214275 0.902578 0.625027 0.103 Uiso 0.461(6) 1 calc R U P A 1
H27B H 0.157269 0.763936 0.523499 0.103 Uiso 0.461(6) 1 calc R U P A 1
H27C H 0.059824 0.830523 0.598775 0.103 Uiso 0.461(6) 1 calc R U P A 1
C28 C 1.0071(3) 0.2382(3) 0.8706(3) 0.0439(6) Uani 1 1 d . . . . .
H28A H 1.065453 0.321488 0.912876 0.066 Uiso 1 1 calc R U . . .
H28B H 1.038610 0.187721 0.805723 0.066 Uiso 1 1 calc R U . . .
H28C H 1.020179 0.199356 0.925508 0.066 Uiso 1 1 calc R U . . .

loop_
_atom_site_aniso_label
_atom_site_aniso_U_11
_atom_site_aniso_U_22
_atom_site_aniso_U_33
_atom_site_aniso_U_23
_atom_site_aniso_U_13
_atom_site_aniso_U_12
S1 0.0207(2) 0.0193(2) 0.0190(2) 0.00671(16) 0.00519(17) 0.00506(16)
S2 0.0371(3) 0.0267(3) 0.0348(3) 0.0145(2) 0.0163(2) 0.0185(2)
S3 0.0376(3) 0.0409(3) 0.0232(2) 0.0124(2) 0.0176(2) 0.0155(2)
N1 0.0179(8) 0.0275(9) 0.0241(8) 0.0083(7) 0.0046(6) 0.0084(6)
O1 0.0288(8) 0.0272(7) 0.0191(7) 0.0052(6) 0.0027(6) 0.0073(6)
O2 0.0235(7) 0.0241(7) 0.0306(7) 0.0109(6) 0.0102(6) 0.0035(5)
O3 0.0244(7) 0.0207(6) 0.0184(6) 0.0091(5) 0.0055(5) 0.0078(5)
O4 0.086(2) 0.095(2) 0.090(2) 0.039(2) -0.0030(19) 0.0068(19)
C1 0.0186(8) 0.0177(8) 0.0202(8) 0.0070(6) 0.0081(7) 0.0043(6)
C2 0.0192(8) 0.0167(8) 0.0196(8) 0.0066(6) 0.0091(7) 0.0045(6)
C3 0.0193(8) 0.0184(8) 0.0177(8) 0.0073(6) 0.0068(7) 0.0064(6)
C4 0.0196(8) 0.0190(8) 0.0182(8) 0.0075(6) 0.0076(7) 0.0060(6)
C5 0.0194(8) 0.0222(9) 0.0240(9) 0.0125(7) 0.0100(7) 0.0088(7)
C6 0.0264(10) 0.0225(9) 0.0263(9) 0.0120(7) 0.0109(8) 0.0088(7)
C7 0.0327(12) 0.0238(10) 0.0408(12) 0.0115(9) 0.0065(10) 0.0017(8)
C8 0.0202(9) 0.0284(10) 0.0307(10) 0.0161(8) 0.0082(8) 0.0067(7)
C9 0.0255(10) 0.0376(12) 0.0358(11) 0.0226(9) 0.0150(9) 0.0161(9)
C10 0.0217(9) 0.0183(8) 0.0198(8) 0.0083(7) 0.0089(7) 0.0074(7)
C11 0.0246(9) 0.0195(9) 0.0226(9) 0.0078(7) 0.0082(8) 0.0067(7)
C12 0.0332(11) 0.0252(10) 0.0211(9) 0.0082(7) 0.0087(8) 0.0108(8)
C13 0.0447(14) 0.0341(12) 0.0218(10) 0.0043(9) 0.0048(10) 0.0133(10)
C14 0.0273(10) 0.0263(10) 0.0243(9) 0.0120(7) 0.0134(8) 0.0101(8)
C15 0.0262(10) 0.0386(12) 0.0357(11) 0.0190(9) 0.0167(9) 0.0074(9)
C16 0.0222(9) 0.0197(9) 0.0176(8) 0.0062(7) 0.0059(7) 0.0068(7)
C17 0.0304(11) 0.0243(10) 0.0260(10) 0.0106(8) 0.0089(9) 0.0061(8)
C18 0.0370(12) 0.0242(10) 0.0340(11) 0.0150(9) 0.0026(10) 0.0051(9)
C19 0.0365(12) 0.0213(10) 0.0393(12) 0.0065(9) 0.0018(10) 0.0137(9)
C20 0.0399(13) 0.0318(12) 0.0363(12) 0.0058(9) 0.0157(11) 0.0183(10)
C21 0.0334(11) 0.0283(10) 0.0266(10) 0.0092(8) 0.0141(9) 0.0127(8)
C22 0.0267(11) 0.0416(13) 0.0387(12) 0.0120(10) 0.0135(10) -0.0032(9)
C23 0.0279(12) 0.0396(13) 0.0408(13) 0.0085(11) -0.0003(10) 0.0177(10)
C24 0.069(3) 0.079(3) 0.069(2) 0.040(2) 0.014(2) -0.001(2)
C25 0.070(4) 0.076(3) 0.065(4) 0.034(3) 0.004(3) 0.000(3)
C26 0.073(3) 0.080(3) 0.068(2) 0.044(2) 0.011(2) 0.005(2)
C27 0.063(4) 0.079(3) 0.064(4) 0.042(3) 0.010(3) -0.002(3)
C28 0.0291(12) 0.0556(16) 0.0595(17) 0.0349(14) 0.0179(12) 0.0232(11)

loop_
_atom_type_symbol
_atom_type_description
_atom_type_scat_dispersion_real
_atom_type_scat_dispersion_imag
_atom_type_scat_source
C C 0.0033 0.0016 'International Tables Vol C Tables 4.2.6.8 and 6.1.1.4'
H H 0.0000 0.0000 'International Tables Vol C Tables 4.2.6.8 and 6.1.1.4'
N N 0.0061 0.0033 'International Tables Vol C Tables 4.2.6.8 and 6.1.1.4'
O O 0.0106 0.0060 'International Tables Vol C Tables 4.2.6.8 and 6.1.1.4'
S S 0.1246 0.1234 'International Tables Vol C Tables 4.2.6.8 and 6.1.1.4'

loop_
_geom_angle_atom_site_label_1
_geom_angle_atom_site_label_2
_geom_angle_atom_site_label_3
_geom_angle
_geom_angle_site_symmetry_1
_geom_angle_site_symmetry_3
O1 S1 O2 119.33(10) . .
O1 S1 O3 104.79(8) . .
O2 S1 O3 109.40(8) . .
O1 S1 C4 111.51(9) . .
O2 S1 C4 111.22(9) . .
O3 S1 C4 98.24(9) . .
C9 S2 C6 93.45(11) . .
C14 S3 C12 93.32(10) . .
C22 N1 C23 112.51(19) . .
C22 N1 C3 115.09(17) . .
C23 N1 C3 115.21(18) . .
C1 O3 S1 115.64(12) . .
C26 O4 C26 180.0 2_576 .
C26 O4 C24 51.9(4) 2_576 2_576
C26 O4 C24 128.1(4) . 2_576
C24 O4 C24 180.0(4) 2_576 .
C2 C1 O3 120.74(16) . .
C2 C1 C5 130.12(17) . .
O3 C1 C5 109.11(15) . .
C1 C2 C10 120.16(16) . .
C1 C2 C3 124.30(16) . .
C10 C2 C3 115.12(16) . .
N1 C3 C2 109.40(15) . .
N1 C3 C4 112.30(15) . .
C2 C3 C4 115.10(15) . .
N1 C3 H3 106.5 . .
C2 C3 H3 106.5 . .
C4 C3 H3 106.5 . .
C16 C4 C3 113.95(15) . .
C16 C4 S1 111.41(13) . .
C3 C4 S1 109.74(12) . .
C16 C4 H4 107.1 . .
C3 C4 H4 107.1 . .
S1 C4 H4 107.1 . .
C6 C5 C8 112.55(18) . .
C6 C5 C1 125.06(18) . .
C8 C5 C1 122.36(17) . .
C5 C6 C7 130.40(19) . .
C5 C6 S2 110.05(16) . .
C7 C6 S2 119.55(16) . .
C6 C7 H7A 109.5 . .
C6 C7 H7B 109.5 . .
H7A C7 H7B 109.5 . .
C6 C7 H7C 109.5 . .
H7A C7 H7C 109.5 . .
H7B C7 H7C 109.5 . .
C9 C8 C5 113.92(19) . .
C9 C8 H8 123.0 . .
C5 C8 H8 123.0 . .
C8 C9 C28 128.3(2) . .
C8 C9 S2 110.00(16) . .
C28 C9 S2 121.59(19) . .
C14 C10 C11 112.14(17) . .
C14 C10 C2 122.05(17) . .
C11 C10 C2 125.71(16) . .
C12 C11 C10 114.34(18) . .
C12 C11 H11 122.8 . .
C10 C11 H11 122.8 . .
C11 C12 C13 129.8(2) . .
C11 C12 S3 109.74(16) . .
C13 C12 S3 120.44(16) . .
C12 C13 H13A 109.5 . .
C12 C13 H13B 109.5 . .
H13A C13 H13B 109.5 . .
C12 C13 H13C 109.5 . .
H13A C13 H13C 109.5 . .
H13B C13 H13C 109.5 . .
C10 C14 C15 130.37(18) . .
C10 C14 S3 110.41(15) . .
C15 C14 S3 119.20(15) . .
C14 C15 H15A 109.5 . .
C14 C15 H15B 109.5 . .
H15A C15 H15B 109.5 . .
C14 C15 H15C 109.5 . .
H15A C15 H15C 109.5 . .
H15B C15 H15C 109.5 . .
C21 C16 C17 119.37(19) . .
C21 C16 C4 118.56(18) . .
C17 C16 C4 122.05(17) . .
C18 C17 C16 120.5(2) . .
C18 C17 H17 119.7 . .
C16 C17 H17 119.7 . .
C19 C18 C17 119.8(2) . .
C19 C18 H18 120.1 . .
C17 C18 H18 120.1 . .
C20 C19 C18 119.9(2) . .
C20 C19 H19 120.1 . .
C18 C19 H19 120.1 . .
C19 C20 C21 120.8(2) . .
C19 C20 H20 119.6 . .
C21 C20 H20 119.6 . .
C20 C21 C16 119.7(2) . .
C20 C21 H21 120.2 . .
C16 C21 H21 120.2 . .
N1 C22 H22A 109.5 . .
N1 C22 H22B 109.5 . .
H22A C22 H22B 109.5 . .
N1 C22 H22C 109.5 . .
H22A C22 H22C 109.5 . .
H22B C22 H22C 109.5 . .
N1 C23 H23A 109.5 . .
N1 C23 H23B 109.5 . .
H23A C23 H23B 109.5 . .
N1 C23 H23C 109.5 . .
H23A C23 H23C 109.5 . .
H23B C23 H23C 109.5 . .
C25 C24 O4 121.8(8) . .
C25 C24 H24A 106.9 . .
O4 C24 H24A 106.9 . .
C25 C24 H24B 106.9 . .
O4 C24 H24B 106.9 . .
H24A C24 H24B 106.7 . .
C24 C25 H25A 109.5 . .
C24 C25 H25B 109.5 . .
H25A C25 H25B 109.5 . .
C24 C25 H25C 109.5 . .
H25A C25 H25C 109.5 . .
H25B C25 H25C 109.5 . .
O4 C26 C27 122.6(9) . .
O4 C26 H26A 106.7 . .
C27 C26 H26A 106.7 . .
O4 C26 H26B 106.7 . .
C27 C26 H26B 106.7 . .
H26A C26 H26B 106.6 . .
C26 C27 H27A 109.5 . .
C26 C27 H27B 109.5 . .
H27A C27 H27B 109.5 . .
C26 C27 H27C 109.5 . .
H27A C27 H27C 109.5 . .
H27B C27 H27C 109.5 . .
C9 C28 H28A 109.5 . .
C9 C28 H28B 109.5 . .
H28A C28 H28B 109.5 . .
C9 C28 H28C 109.5 . .
H28A C28 H28C 109.5 . .
H28B C28 H28C 109.5 . .

loop_
_geom_bond_atom_site_label_1
_geom_bond_atom_site_label_2
_geom_bond_distance
_geom_bond_site_symmetry_2
S1 O1 1.4283(15) .
S1 O2 1.4327(15) .
S1 O3 1.6049(16) .
S1 C4 1.772(2) .
S2 C9 1.724(3) .
S2 C6 1.727(2) .
S3 C14 1.726(2) .
S3 C12 1.730(2) .
N1 C22 1.451(3) .
N1 C23 1.459(3) .
N1 C3 1.467(3) .
O3 C1 1.428(2) .
O4 C26 1.335(9) 2_576
O4 C26 1.335(9) .
O4 C24 1.528(7) 2_576
O4 C24 1.528(7) .
C1 C2 1.343(3) .
C1 C5 1.467(3) .
C2 C10 1.490(2) .
C2 C3 1.532(3) .
C3 C4 1.563(3) .
C3 H3 1.0000 .
C4 C16 1.518(3) .
C4 H4 1.0000 .
C5 C6 1.377(3) .
C5 C8 1.432(3) .
C6 C7 1.495(3) .
C7 H7A 0.9800 .
C7 H7B 0.9800 .
C7 H7C 0.9800 .
C8 C9 1.362(3) .
C8 H8 0.9500 .
C9 C28 1.499(3) .
C10 C14 1.376(3) .
C10 C11 1.434(3) .
C11 C12 1.359(3) .
C11 H11 0.9500 .
C12 C13 1.500(3) .
C13 H13A 0.9800 .
C13 H13B 0.9800 .
C13 H13C 0.9800 .
C14 C15 1.496(3) .
C15 H15A 0.9800 .
C15 H15B 0.9800 .
C15 H15C 0.9800 .
C16 C21 1.393(3) .
C16 C17 1.394(3) .
C17 C18 1.389(3) .
C17 H17 0.9500 .
C18 C19 1.387(4) .
C18 H18 0.9500 .
C19 C20 1.381(4) .
C19 H19 0.9500 .
C20 C21 1.391(3) .
C20 H20 0.9500 .
C21 H21 0.9500 .
C22 H22A 0.9800 .
C22 H22B 0.9800 .
C22 H22C 0.9800 .
C23 H23A 0.9800 .
C23 H23B 0.9800 .
C23 H23C 0.9800 .
C24 C25 1.397(18) .
C24 H24A 0.9900 .
C24 H24B 0.9900 .
C25 H25A 0.9800 .
C25 H25B 0.9800 .
C25 H25C 0.9800 .
C26 C27 1.54(2) .
C26 H26A 0.9900 .
C26 H26B 0.9900 .
C27 H27A 0.9800 .
C27 H27B 0.9800 .
C27 H27C 0.9800 .
C28 H28A 0.9800 .
C28 H28B 0.9800 .
C28 H28C 0.9800 .
